data_7152612
loop_
_publ_author_name
'Yang, Lihua'
'Xie, Peizhong'
'Li, Erqing'
'Li, Xin'
'Huang, You'
'Chen, Ruyu'

_publ_section_title
;
 Phosphine-catalyzed domino reaction: an efficient method for the
 synthesis of highly functionalized spirooxazolines.
;
_journal_issue 37
_journal_name_full 'Organic &amp; biomolecular chemistry'
_journal_page_first 7628
_journal_page_last 7634
_journal_paper_doi 10.1039/c2ob26338f
_journal_volume 10
_journal_year 2012
_chemical_formula_sum 'C19 H15 N O3'
_chemical_formula_weight 305.32
_chemical_name_systematic
;
?
;
_space_group_IT_number 19
_symmetry_cell_setting orthorhombic
_symmetry_space_group_name_Hall 'P 2ac 2ab'
_symmetry_space_group_name_H-M 'P 21 21 21'
_atom_sites_solution_hydrogens geom
_atom_sites_solution_primary direct
_atom_sites_solution_secondary difmap
_audit_creation_method SHELXL-97
_cell_angle_alpha 90.00
_cell_angle_beta 90.00
_cell_angle_gamma 90.00
_cell_formula_units_Z 4
_cell_length_a 5.551(3)
_cell_length_b 11.084(6)
_cell_length_c 24.666(14)
_cell_measurement_reflns_used 5029
_cell_measurement_temperature 113(2)
_cell_measurement_theta_max 28.0
_cell_measurement_theta_min 1.7
_cell_volume 1517.6(14)
_computing_cell_refinement CrystalClear
_computing_data_collection CrystalClear
_computing_data_reduction CrystalClear
_computing_molecular_graphics 'Bruker SHELXTL'
_computing_publication_material 'CrystalStructure 3.8'
_computing_structure_refinement 'SHELXL-97 (Sheldrick, 1997)'
_computing_structure_solution 'SHELXS-97 (Sheldrick, 1990)'
_diffrn_ambient_temperature 113(2)
_diffrn_detector_area_resol_mean 14.22
_diffrn_measured_fraction_theta_full 0.995
_diffrn_measured_fraction_theta_max 0.995
_diffrn_measurement_device_type 'Rigaku Saturn724 CCD'
_diffrn_measurement_method '\w and \f scans'
_diffrn_radiation_monochromator multilayer
_diffrn_radiation_source 'rotating anode'
_diffrn_radiation_type MoK\a
_diffrn_radiation_wavelength 0.71073
_diffrn_reflns_av_R_equivalents 0.0473
_diffrn_reflns_av_sigmaI/netI 0.0560
_diffrn_reflns_limit_h_max 7
_diffrn_reflns_limit_h_min -7
_diffrn_reflns_limit_k_max 14
_diffrn_reflns_limit_k_min -14
_diffrn_reflns_limit_l_max 32
_diffrn_reflns_limit_l_min -32
_diffrn_reflns_number 15639
_diffrn_reflns_theta_full 27.95
_diffrn_reflns_theta_max 27.95
_diffrn_reflns_theta_min 1.65
_diffrn_standards_decay_% 0
_diffrn_standards_interval_count 0
_diffrn_standards_interval_time 0
_diffrn_standards_number 0
_exptl_absorpt_coefficient_mu 0.091
_exptl_absorpt_correction_T_max 0.9838
_exptl_absorpt_correction_T_min 0.4083
_exptl_absorpt_correction_type multi-scan
_exptl_absorpt_process_details CrystalClear
_exptl_crystal_colour Colorless
_exptl_crystal_density_diffrn 1.336
_exptl_crystal_density_method 'not measured'
_exptl_crystal_description Prism
_exptl_crystal_F_000 640
_exptl_crystal_size_max 12.00
_exptl_crystal_size_mid 0.20
_exptl_crystal_size_min 0.18
_refine_diff_density_max 0.157
_refine_diff_density_min -0.207
_refine_diff_density_rms 0.046
_refine_ls_abs_structure_details 'Flack H D (1983), Acta Cryst. A39, 876-881'
_refine_ls_abs_structure_Flack 0.7(12)
_refine_ls_extinction_method none
_refine_ls_goodness_of_fit_ref 1.021
_refine_ls_hydrogen_treatment constr
_refine_ls_matrix_type full
_refine_ls_number_parameters 209
_refine_ls_number_reflns 3619
_refine_ls_number_restraints 0
_refine_ls_restrained_S_all 1.021
_refine_ls_R_factor_all 0.0602
_refine_ls_R_factor_gt 0.0483
_refine_ls_shift/su_max 0.000
_refine_ls_shift/su_mean 0.000
_refine_ls_structure_factor_coef Fsqd
_refine_ls_weighting_details 'calc w=1/[\s^2^(Fo^2^)+(0.0378P)^2^+0.0000P] where P=(Fo^2^+2Fc^2^)/3'
_refine_ls_weighting_scheme calc
_refine_ls_wR_factor_gt 0.0872
_refine_ls_wR_factor_ref 0.0927
_reflns_number_gt 3010
_reflns_number_total 3619
_reflns_threshold_expression >2sigma(I)
_cod_data_source_file c2ob26338f.txt
_cod_data_source_block shelx
_cod_depositor_comments
;
The following automatic conversions were performed:

'_symmetry_cell_setting' value 'Orthorhombic' changed to
'orthorhombic' according to
/home/saulius/struct/CIF-dictionaries/cif_core.dic dictionary named
'cif_core.dic' version 2.4.1 from
2010-06-29.

'_exptl_absorpt_correction_type' value 'MULTI-SCAN'
changed to 'multi-scan' according to
/home/saulius/struct/CIF-dictionaries/cif_core.dic dictionary named
'cif_core.dic' version 2.4.1 from
2010-06-29.

'_refine_ls_hydrogen_treatment' value 'CONSTR' changed
to 'constr' according to
/home/saulius/struct/CIF-dictionaries/cif_core.dic dictionary named
'cif_core.dic' version 2.4.1 from 2010-06-29.

Automatic conversion script
Id: cif_fix_values 1891 2012-01-12 08:04:46Z andrius 
;
_cod_original_cell_volume 1517.5(14)
_cod_original_sg_symbol_H-M P2(1)2(1)2(1)
_cod_database_code 7152612

loop_
_symmetry_equiv_pos_as_xyz
'x, y, z'
'-x+1/2, -y, z+1/2'
'-x, y+1/2, -z+1/2'
'x+1/2, -y+1/2, -z'

loop_
_atom_site_label
_atom_site_type_symbol
_atom_site_fract_x
_atom_site_fract_y
_atom_site_fract_z
_atom_site_U_iso_or_equiv
_atom_site_adp_type
_atom_site_occupancy
_atom_site_symmetry_multiplicity
_atom_site_calc_flag
_atom_site_refinement_flags
O1 O 0.2104(2) 0.57194(10) 0.13575(4) 0.0289(3) Uani 1 1 d .
O2 O 0.0311(2) 0.47073(14) 0.26414(5) 0.0477(4) Uani 1 1 d .
O3 O 0.4226(2) 0.74061(12) 0.21538(5) 0.0378(3) Uani 1 1 d .
N1 N 0.2959(3) 0.86382(13) 0.14561(6) 0.0298(3) Uani 1 1 d .
C1 C 0.1098(3) 0.86040(16) 0.10690(7) 0.0288(4) Uani 1 1 d .
C2 C 0.0514(4) 0.94677(17) 0.06897(7) 0.0372(5) Uani 1 1 d .
H2 H 0.1423 1.0190 0.0657 0.045 Uiso 1 1 calc R
C3 C -0.1459(4) 0.9242(2) 0.03558(7) 0.0418(5) Uani 1 1 d .
H3 H -0.1911 0.9825 0.0093 0.050 Uiso 1 1 calc R
C4 C -0.2769(4) 0.81887(19) 0.03988(7) 0.0401(5) Uani 1 1 d .
H4 H -0.4103 0.8055 0.0165 0.048 Uiso 1 1 calc R
C5 C -0.2148(3) 0.73186(17) 0.07836(7) 0.0326(4) Uani 1 1 d .
H5 H -0.3057 0.6596 0.0817 0.039 Uiso 1 1 calc R
C6 C -0.0194(3) 0.75282(15) 0.11125(6) 0.0269(4) Uani 1 1 d .
C7 C 0.0887(3) 0.68044(15) 0.15647(7) 0.0266(4) Uani 1 1 d .
C8 C 0.2897(3) 0.76403(17) 0.17719(7) 0.0297(4) Uani 1 1 d .
C9 C 0.4545(3) 0.96625(17) 0.15543(8) 0.0398(5) Uani 1 1 d .
H9A H 0.3622 1.0320 0.1720 0.060 Uiso 1 1 calc R
H9B H 0.5232 0.9937 0.1210 0.060 Uiso 1 1 calc R
H9C H 0.5847 0.9419 0.1799 0.060 Uiso 1 1 calc R
C10 C -0.0704(3) 0.63557(17) 0.20236(7) 0.0340(4) Uani 1 1 d .
H10A H -0.0826 0.6962 0.2317 0.041 Uiso 1 1 calc R
H10B H -0.2341 0.6156 0.1892 0.041 Uiso 1 1 calc R
C11 C 0.0616(3) 0.52375(18) 0.22134(7) 0.0345(4) Uani 1 1 d .
C12 C 0.2312(3) 0.49025(16) 0.17801(7) 0.0286(4) Uani 1 1 d .
C13 C 0.3812(3) 0.39627(16) 0.17941(7) 0.0308(4) Uani 1 1 d .
H13 H 0.3657 0.3460 0.2104 0.037 Uiso 1 1 calc R
C14 C 0.5657(3) 0.35852(16) 0.14072(7) 0.0298(4) Uani 1 1 d .
C15 C 0.5915(4) 0.40954(17) 0.08944(7) 0.0358(4) Uani 1 1 d .
H15 H 0.4804 0.4690 0.0774 0.043 Uiso 1 1 calc R
C16 C 0.7789(4) 0.37385(18) 0.05595(8) 0.0425(5) Uani 1 1 d .
H16 H 0.7975 0.4104 0.0214 0.051 Uiso 1 1 calc R
C17 C 0.9386(4) 0.28574(19) 0.07239(8) 0.0460(5) Uani 1 1 d .
H17 H 1.0663 0.2615 0.0492 0.055 Uiso 1 1 calc R
C18 C 0.9118(4) 0.23303(19) 0.12279(8) 0.0453(5) Uani 1 1 d .
H18 H 1.0210 0.1722 0.1342 0.054 Uiso 1 1 calc R
C19 C 0.7271(3) 0.26856(17) 0.15643(8) 0.0367(5) Uani 1 1 d .
H19 H 0.7093 0.2313 0.1909 0.044 Uiso 1 1 calc R

loop_
_atom_site_aniso_label
_atom_site_aniso_U_11
_atom_site_aniso_U_22
_atom_site_aniso_U_33
_atom_site_aniso_U_23
_atom_site_aniso_U_13
_atom_site_aniso_U_12
O1 0.0310(7) 0.0266(6) 0.0292(6) 0.0014(5) 0.0015(6) 0.0059(6)
O2 0.0368(8) 0.0632(10) 0.0429(8) 0.0212(7) 0.0093(7) 0.0090(7)
O3 0.0315(7) 0.0454(8) 0.0364(7) -0.0073(6) -0.0065(6) 0.0072(7)
N1 0.0263(8) 0.0290(8) 0.0341(8) -0.0040(7) 0.0006(7) -0.0007(7)
C1 0.0286(10) 0.0303(10) 0.0273(8) -0.0038(8) 0.0031(8) 0.0056(8)
C2 0.0464(12) 0.0309(10) 0.0344(9) 0.0033(8) 0.0098(10) 0.0042(10)
C3 0.0535(14) 0.0426(12) 0.0294(9) 0.0058(9) 0.0017(9) 0.0149(11)
C4 0.0418(12) 0.0464(12) 0.0320(10) -0.0010(9) -0.0048(9) 0.0108(11)
C5 0.0319(10) 0.0332(10) 0.0327(9) -0.0028(8) -0.0015(8) 0.0041(9)
C6 0.0272(10) 0.0274(9) 0.0262(8) -0.0016(8) -0.0001(7) 0.0057(8)
C7 0.0250(9) 0.0268(9) 0.0281(8) -0.0018(7) 0.0027(8) 0.0050(8)
C8 0.0254(9) 0.0340(10) 0.0296(9) -0.0058(8) 0.0042(8) 0.0068(9)
C9 0.0336(11) 0.0374(11) 0.0484(11) -0.0090(9) 0.0066(10) -0.0059(10)
C10 0.0268(10) 0.0417(11) 0.0335(9) 0.0039(9) 0.0044(8) 0.0061(9)
C11 0.0228(9) 0.0441(11) 0.0366(10) 0.0092(9) 0.0007(9) 0.0010(9)
C12 0.0260(9) 0.0303(9) 0.0294(9) 0.0062(7) -0.0008(8) -0.0009(8)
C13 0.0296(10) 0.0289(10) 0.0337(9) 0.0060(8) -0.0004(8) -0.0005(8)
C14 0.0311(10) 0.0260(9) 0.0324(9) -0.0009(8) -0.0040(9) -0.0004(9)
C15 0.0396(11) 0.0313(10) 0.0364(10) 0.0003(8) -0.0023(9) 0.0056(10)
C16 0.0504(13) 0.0395(11) 0.0378(10) -0.0012(9) 0.0069(10) 0.0083(11)
C17 0.0450(12) 0.0489(13) 0.0441(11) -0.0128(10) 0.0041(11) 0.0140(12)
C18 0.0490(12) 0.0440(12) 0.0429(11) -0.0100(10) -0.0074(10) 0.0196(11)
C19 0.0425(11) 0.0328(10) 0.0349(9) -0.0025(8) -0.0067(9) 0.0078(10)

loop_
_atom_type_symbol
_atom_type_description
_atom_type_scat_dispersion_real
_atom_type_scat_dispersion_imag
_atom_type_scat_source
C C 0.0033 0.0016 'International Tables Vol C Tables 4.2.6.8 and 6.1.1.4'
H H 0.0000 0.0000 'International Tables Vol C Tables 4.2.6.8 and 6.1.1.4'
N N 0.0061 0.0033 'International Tables Vol C Tables 4.2.6.8 and 6.1.1.4'
O O 0.0106 0.0060 'International Tables Vol C Tables 4.2.6.8 and 6.1.1.4'

loop_
_geom_angle_atom_site_label_1
_geom_angle_atom_site_label_2
_geom_angle_atom_site_label_3
_geom_angle
C12 O1 C7 108.12(12)
C8 N1 C1 110.46(15)
C8 N1 C9 123.84(16)
C1 N1 C9 125.26(15)
C2 C1 C6 121.69(17)
C2 C1 N1 127.94(18)
C6 C1 N1 110.37(15)
C1 C2 C3 117.48(19)
C1 C2 H2 121.3
C3 C2 H2 121.3
C4 C3 C2 121.43(19)
C4 C3 H3 119.3
C2 C3 H3 119.3
C3 C4 C5 120.42(18)
C3 C4 H4 119.8
C5 C4 H4 119.8
C6 C5 C4 118.65(18)
C6 C5 H5 120.7
C4 C5 H5 120.7
C5 C6 C1 120.31(16)
C5 C6 C7 131.66(17)
C1 C6 C7 107.97(15)
O1 C7 C6 111.28(13)
O1 C7 C10 104.96(14)
C6 C7 C10 119.78(15)
O1 C7 C8 105.97(13)
C6 C7 C8 102.44(15)
C10 C7 C8 111.78(14)
O3 C8 N1 126.92(18)
O3 C8 C7 124.41(17)
N1 C8 C7 108.65(15)
N1 C9 H9A 109.5
N1 C9 H9B 109.5
H9A C9 H9B 109.5
N1 C9 H9C 109.5
H9A C9 H9C 109.5
H9B C9 H9C 109.5
C11 C10 C7 102.54(15)
C11 C10 H10A 111.3
C7 C10 H10A 111.3
C11 C10 H10B 111.3
C7 C10 H10B 111.3
H10A C10 H10B 109.2
O2 C11 C12 126.56(19)
O2 C11 C10 126.49(18)
C12 C11 C10 106.95(15)
C13 C12 O1 125.55(16)
C13 C12 C11 125.28(16)
O1 C12 C11 109.17(15)
C12 C13 C14 130.12(16)
C12 C13 H13 114.9
C14 C13 H13 114.9
C15 C14 C19 118.43(18)
C15 C14 C13 123.30(17)
C19 C14 C13 118.25(16)
C16 C15 C14 120.18(19)
C16 C15 H15 119.9
C14 C15 H15 119.9
C17 C16 C15 120.59(19)
C17 C16 H16 119.7
C15 C16 H16 119.7
C16 C17 C18 119.63(19)
C16 C17 H17 120.2
C18 C17 H17 120.2
C19 C18 C17 120.11(19)
C19 C18 H18 119.9
C17 C18 H18 119.9
C18 C19 C14 121.02(18)
C18 C19 H19 119.5
C14 C19 H19 119.5

loop_
_geom_bond_atom_site_label_1
_geom_bond_atom_site_label_2
_geom_bond_distance
O1 C12 1.3857(19)
O1 C7 1.471(2)
O2 C11 1.220(2)
O3 C8 1.224(2)
N1 C8 1.353(2)
N1 C1 1.407(2)
N1 C9 1.457(2)
C1 C2 1.377(2)
C1 C6 1.396(2)
C2 C3 1.393(3)
C2 H2 0.9500
C3 C4 1.379(3)
C3 H3 0.9500
C4 C5 1.396(3)
C4 H4 0.9500
C5 C6 1.374(2)
C5 H5 0.9500
C6 C7 1.499(2)
C7 C10 1.520(2)
C7 C8 1.537(2)
C9 H9A 0.9800
C9 H9B 0.9800
C9 H9C 0.9800
C10 C11 1.514(3)
C10 H10A 0.9900
C10 H10B 0.9900
C11 C12 1.472(2)
C12 C13 1.334(2)
C13 C14 1.461(3)
C13 H13 0.9500
C14 C15 1.393(2)
C14 C19 1.396(2)
C15 C16 1.386(3)
C15 H15 0.9500
C16 C17 1.380(3)
C16 H16 0.9500
C17 C18 1.382(3)
C17 H17 0.9500
C18 C19 1.376(3)
C18 H18 0.9500
C19 H19 0.9500

loop_
_geom_torsion_atom_site_label_1
_geom_torsion_atom_site_label_2
_geom_torsion_atom_site_label_3
_geom_torsion_atom_site_label_4
_geom_torsion
C8 N1 C1 C2 177.46(17)
C9 N1 C1 C2 4.8(3)
C8 N1 C1 C6 -2.41(19)
C9 N1 C1 C6 -175.04(15)
C6 C1 C2 C3 1.4(2)
N1 C1 C2 C3 -178.46(16)
C1 C2 C3 C4 -0.6(3)
C2 C3 C4 C5 0.3(3)
C3 C4 C5 C6 -0.7(3)
C4 C5 C6 C1 1.5(2)
C4 C5 C6 C7 178.40(17)
C2 C1 C6 C5 -1.9(2)
N1 C1 C6 C5 177.98(14)
C2 C1 C6 C7 -179.46(15)
N1 C1 C6 C7 0.43(18)
C12 O1 C7 C6 -159.54(14)
C12 O1 C7 C10 -28.56(17)
C12 O1 C7 C8 89.86(15)
C5 C6 C7 O1 71.4(2)
C1 C6 C7 O1 -111.43(15)
C5 C6 C7 C10 -51.4(3)
C1 C6 C7 C10 125.74(17)
C5 C6 C7 C8 -175.77(17)
C1 C6 C7 C8 1.41(17)
C1 N1 C8 O3 -178.13(16)
C9 N1 C8 O3 -5.4(3)
C1 N1 C8 C7 3.29(18)
C9 N1 C8 C7 176.04(14)
O1 C7 C8 O3 -64.8(2)
C6 C7 C8 O3 178.52(15)
C10 C7 C8 O3 49.0(2)
O1 C7 C8 N1 113.86(14)
C6 C7 C8 N1 -2.86(17)
C10 C7 C8 N1 -132.34(16)
O1 C7 C10 C11 27.01(17)
C6 C7 C10 C11 152.86(16)
C8 C7 C10 C11 -87.41(17)
C7 C10 C11 O2 163.89(19)
C7 C10 C11 C12 -16.90(19)
C7 O1 C12 C13 -161.97(17)
C7 O1 C12 C11 17.88(18)
O2 C11 C12 C13 -0.9(3)
C10 C11 C12 C13 179.90(17)
O2 C11 C12 O1 179.27(18)
C10 C11 C12 O1 0.1(2)
O1 C12 C13 C14 3.9(3)
C11 C12 C13 C14 -175.96(18)
C12 C13 C14 C15 -9.8(3)
C12 C13 C14 C19 168.85(18)
C19 C14 C15 C16 -2.1(3)
C13 C14 C15 C16 176.46(17)
C14 C15 C16 C17 1.4(3)
C15 C16 C17 C18 -0.2(3)
C16 C17 C18 C19 -0.2(3)
C17 C18 C19 C14 -0.6(3)
C15 C14 C19 C18 1.7(3)
C13 C14 C19 C18 -176.95(17)
